data_4109382
loop_
_publ_author_name
'Sabrina Castellano'
'Hannah D. G. Fiji'
'Sape S. Kinderman'
'Masaru Watanabe'
'Pablo de Leon'
'Fuyuhiko Tamanoi'
'Ohyun Kwon'

_publ_section_title
;
 Small-Molecule Inhibitors of Protein Geranylgeranyltransferase Type I
;
_journal_name_full 'Journal of the American Chemical Society'
_journal_page_first 5843
_journal_page_last 5845
_journal_paper_doi 10.1021/ja070274n
_journal_volume 129
_journal_year 2007
_chemical_formula_moiety 'C26 H27 N O4 S2'
_chemical_formula_sum 'C26 H27 N O4 S2'
_chemical_formula_weight 481.61
_chemical_name_systematic
; 
 ? 
;
_space_group_IT_number 14
_symmetry_cell_setting monoclinic
_symmetry_space_group_name_Hall '-P 2ybc'
_symmetry_space_group_name_H-M 'P 1 21/c 1'
_atom_sites_solution_hydrogens geom
_atom_sites_solution_primary direct
_atom_sites_solution_secondary difmap
_audit_creation_method SHELXL-97
_cell_angle_alpha 90.00
_cell_angle_beta 98.234(2)
_cell_angle_gamma 90.00
_cell_formula_units_Z 4
_cell_length_a 10.5254(12)
_cell_length_b 11.5269(13)
_cell_length_c 20.031(2)
_cell_measurement_reflns_used 7408
_cell_measurement_temperature 120(2)
_cell_measurement_theta_max 28.21
_cell_measurement_theta_min 2.62
_cell_volume 2405.2(5)
_computing_cell_refinement 'Bruker SMART'
_computing_data_collection 'Bruker SMART'
_computing_data_reduction 'Bruker SAINT'
_computing_molecular_graphics 'Bruker SHELXTL'
_computing_publication_material 'Bruker SHELXTL'
_computing_structure_refinement 'SHELXL-97 (Sheldrick, 1997)'
_computing_structure_solution 'SHELXS-97 (Sheldrick, 1990)'
_diffrn_ambient_temperature 120(2)
_diffrn_measured_fraction_theta_full 0.975
_diffrn_measured_fraction_theta_max 0.975
_diffrn_measurement_device_type 'CCD area detector'
_diffrn_measurement_method 'phi and omega scans'
_diffrn_radiation_monochromator graphite
_diffrn_radiation_source 'fine-focus sealed tube'
_diffrn_radiation_type MoK\a
_diffrn_radiation_wavelength 0.71073
_diffrn_reflns_av_R_equivalents 0.0306
_diffrn_reflns_av_sigmaI/netI 0.0300
_diffrn_reflns_limit_h_max 13
_diffrn_reflns_limit_h_min -13
_diffrn_reflns_limit_k_max 15
_diffrn_reflns_limit_k_min 0
_diffrn_reflns_limit_l_max 26
_diffrn_reflns_limit_l_min 0
_diffrn_reflns_number 5844
_diffrn_reflns_theta_full 28.33
_diffrn_reflns_theta_max 28.33
_diffrn_reflns_theta_min 1.95
_exptl_absorpt_coefficient_mu 0.254
_exptl_absorpt_correction_T_max 0.950
_exptl_absorpt_correction_T_min 0.867
_exptl_absorpt_correction_type multi-scan
_exptl_absorpt_process_details 'Sadabs (Bruker)'
_exptl_crystal_colour colorless
_exptl_crystal_density_diffrn 1.330
_exptl_crystal_description cut-block
_exptl_crystal_F_000 1016
_exptl_crystal_size_max 0.40
_exptl_crystal_size_mid 0.20
_exptl_crystal_size_min 0.20
_refine_diff_density_max 0.375
_refine_diff_density_min -0.287
_refine_diff_density_rms 0.051
_refine_ls_extinction_method none
_refine_ls_goodness_of_fit_ref 1.031
_refine_ls_hydrogen_treatment mixed
_refine_ls_matrix_type full
_refine_ls_number_parameters 300
_refine_ls_number_reflns 5844
_refine_ls_number_restraints 0
_refine_ls_restrained_S_all 1.031
_refine_ls_R_factor_all 0.0529
_refine_ls_R_factor_gt 0.0349
_refine_ls_shift/su_max 0.011
_refine_ls_shift/su_mean 0.001
_refine_ls_structure_factor_coef Fsqd
_refine_ls_weighting_details 'calc w=1/[\s^2^(Fo^2^)+(0.0402P)^2^+1.1758P] where P=(Fo^2^+2Fc^2^)/3'
_refine_ls_weighting_scheme calc
_refine_ls_wR_factor_gt 0.0842
_refine_ls_wR_factor_ref 0.0920
_reflns_number_gt 4567
_reflns_number_total 5844
_reflns_threshold_expression >2sigma(I)
_cod_data_source_file ja070274nsi20070113_061024.cif
_cod_data_source_block kw104sm
_cod_original_cell_volume 2405.3(5)
_cod_original_sg_symbol_H-M 'P 21/c'
_cod_database_code 4109382

loop_
_symmetry_equiv_pos_as_xyz
'x, y, z'
'-x, y+1/2, -z+1/2'
'-x, -y, -z'
'x, -y-1/2, z-1/2'

loop_
_atom_site_label
_atom_site_type_symbol
_atom_site_fract_x
_atom_site_fract_y
_atom_site_fract_z
_atom_site_U_iso_or_equiv
_atom_site_adp_type
_atom_site_occupancy
_atom_site_symmetry_multiplicity
_atom_site_calc_flag
_atom_site_refinement_flags
S1 S 1.03276(4) 0.95636(3) 0.213429(19) 0.02235(10) Uani 1 1 d .
S2 S 0.61206(3) 0.66770(3) 0.085206(18) 0.02128(9) Uani 1 1 d .
O1 O 0.64224(10) 0.91324(10) -0.00745(5) 0.0255(2) Uani 1 1 d .
H1O H 0.5794 0.9463 -0.0303 0.038 Uiso 1 1 calc R
O2 O 0.55761(11) 0.99110(10) 0.07868(5) 0.0262(3) Uani 1 1 d .
O3 O 1.14523(10) 0.89430(10) 0.24299(6) 0.0285(3) Uani 1 1 d .
O4 O 1.04115(11) 1.07682(10) 0.19659(6) 0.0310(3) Uani 1 1 d .
N1 N 0.98038(12) 0.88887(11) 0.14342(6) 0.0199(3) Uani 1 1 d .
C1 C 0.62761(14) 0.58941(14) 0.21601(8) 0.0231(3) Uani 1 1 d .
H1 H 0.6797 0.5289 0.2025 0.028 Uiso 1 1 calc R
C2 C 0.59708(16) 0.59154(15) 0.28106(8) 0.0293(4) Uani 1 1 d .
H2 H 0.6290 0.5327 0.3122 0.035 Uiso 1 1 calc R
C3 C 0.52039(17) 0.67878(15) 0.30085(9) 0.0315(4) Uani 1 1 d .
H3 H 0.4988 0.6791 0.3453 0.038 Uiso 1 1 calc R
C4 C 0.47481(17) 0.76598(15) 0.25577(9) 0.0308(4) Uani 1 1 d .
H4 H 0.4227 0.8262 0.2696 0.037 Uiso 1 1 calc R
C5 C 0.50542(15) 0.76504(14) 0.19051(8) 0.0247(3) Uani 1 1 d .
H5 H 0.4744 0.8247 0.1597 0.030 Uiso 1 1 calc R
C6 C 0.58169(13) 0.67650(13) 0.17034(7) 0.0199(3) Uani 1 1 d .
C7 C 0.76283(13) 0.74766(13) 0.08744(7) 0.0182(3) Uani 1 1 d .
H7 H 0.7882 0.7427 0.0413 0.022 Uiso 1 1 calc R
C8 C 0.87311(13) 0.69625(13) 0.13648(7) 0.0191(3) Uani 1 1 d .
H8A H 0.8856 0.6143 0.1242 0.023 Uiso 1 1 calc R
H8B H 0.8497 0.6975 0.1826 0.023 Uiso 1 1 calc R
C9 C 1.00008(13) 0.76230(12) 0.13641(7) 0.0192(3) Uani 1 1 d .
H9 H 1.0591 0.7367 0.1774 0.023 Uiso 1 1 calc R
C10 C 0.87518(14) 0.93944(13) 0.09686(8) 0.0210(3) Uani 1 1 d .
H10A H 0.8942 0.9326 0.0500 0.025 Uiso 1 1 calc R
H10B H 0.8669 1.0229 0.1072 0.025 Uiso 1 1 calc R
C11 C 0.74788(13) 0.87669(13) 0.10305(7) 0.0189(3) Uani 1 1 d .
H11 H 0.7300 0.8844 0.1505 0.023 Uiso 1 1 calc R
C12 C 0.63931(14) 0.93185(13) 0.05670(7) 0.0197(3) Uani 1 1 d .
C13 C 0.91757(14) 0.94480(13) 0.26870(8) 0.0220(3) Uani 1 1 d .
C14 C 0.82733(15) 1.03308(14) 0.27126(8) 0.0258(3) Uani 1 1 d .
H14 H 0.8261 1.0986 0.2424 0.031 Uiso 1 1 calc R
C15 C 0.73997(16) 1.02376(15) 0.31629(9) 0.0294(4) Uani 1 1 d .
H15 H 0.6793 1.0842 0.3186 0.035 Uiso 1 1 calc R
C16 C 0.73886(16) 0.92774(15) 0.35835(8) 0.0285(4) Uani 1 1 d .
C17 C 0.64680(19) 0.92194(19) 0.40935(10) 0.0406(4) Uani 1 1 d .
H17A H 0.6762 0.9739 0.4471 0.061 Uiso 1 1 calc R
H17B H 0.6431 0.8423 0.4260 0.061 Uiso 1 1 calc R
H17C H 0.5611 0.9459 0.3881 0.061 Uiso 1 1 calc R
C18 C 0.82599(16) 0.83858(15) 0.35294(9) 0.0301(4) Uani 1 1 d .
H18 H 0.8238 0.7709 0.3798 0.036 Uiso 1 1 calc R
C19 C 0.91578(16) 0.84700(14) 0.30893(8) 0.0270(3) Uani 1 1 d .
H19 H 0.9758 0.7862 0.3063 0.032 Uiso 1 1 calc R
C20 C 1.07061(14) 0.74208(13) 0.07595(8) 0.0206(3) Uani 1 1 d .
C21 C 1.03261(15) 0.66161(14) 0.02515(8) 0.0252(3) Uani 1 1 d .
H21 H 0.9564 0.6178 0.0260 0.030 Uiso 1 1 calc R
C22 C 1.10513(16) 0.64471(15) -0.02688(9) 0.0293(4) Uani 1 1 d .
H22 H 1.0771 0.5897 -0.0611 0.035 Uiso 1 1 calc R
C23 C 1.21713(16) 0.70605(15) -0.02997(9) 0.0293(4) Uani 1 1 d .
C24 C 1.2953(2) 0.68708(19) -0.08652(11) 0.0449(5) Uani 1 1 d .
H24A H 1.3288 0.6076 -0.0843 0.067 Uiso 1 1 calc R
H24B H 1.3670 0.7421 -0.0821 0.067 Uiso 1 1 calc R
H24C H 1.2409 0.6992 -0.1299 0.067 Uiso 1 1 calc R
C25 C 1.25535(16) 0.78602(16) 0.02109(9) 0.0335(4) Uani 1 1 d .
H25 H 1.3321 0.8290 0.0204 0.040 Uiso 1 1 calc R
C26 C 1.18342(15) 0.80398(15) 0.07288(9) 0.0300(4) Uani 1 1 d .
H26 H 1.2114 0.8594 0.1069 0.036 Uiso 1 1 calc R

loop_
_atom_site_aniso_label
_atom_site_aniso_U_11
_atom_site_aniso_U_22
_atom_site_aniso_U_33
_atom_site_aniso_U_23
_atom_site_aniso_U_13
_atom_site_aniso_U_12
S1 0.01986(18) 0.02012(19) 0.0259(2) -0.00312(15) -0.00082(14) -0.00394(14)
S2 0.01811(17) 0.0252(2) 0.02026(18) -0.00230(14) 0.00186(13) -0.00352(14)
O1 0.0253(6) 0.0324(6) 0.0179(5) 0.0025(5) 0.0003(4) 0.0093(5)
O2 0.0256(6) 0.0301(6) 0.0217(5) -0.0006(4) -0.0007(4) 0.0102(5)
O3 0.0190(5) 0.0327(6) 0.0314(6) -0.0044(5) -0.0041(4) -0.0013(5)
O4 0.0343(6) 0.0206(6) 0.0376(7) -0.0032(5) 0.0032(5) -0.0096(5)
N1 0.0183(6) 0.0179(6) 0.0224(6) -0.0011(5) -0.0009(5) 0.0003(5)
C1 0.0211(7) 0.0214(8) 0.0271(8) 0.0010(6) 0.0045(6) 0.0012(6)
C2 0.0315(9) 0.0287(9) 0.0278(8) 0.0082(7) 0.0049(7) 0.0016(7)
C3 0.0398(10) 0.0316(9) 0.0253(8) 0.0003(7) 0.0120(7) -0.0023(7)
C4 0.0363(9) 0.0243(9) 0.0342(9) -0.0012(7) 0.0139(7) 0.0031(7)
C5 0.0256(8) 0.0214(8) 0.0278(8) 0.0029(6) 0.0061(6) 0.0024(6)
C6 0.0169(7) 0.0214(7) 0.0214(7) 0.0000(6) 0.0028(5) -0.0031(6)
C7 0.0164(7) 0.0190(7) 0.0192(7) 0.0005(5) 0.0024(5) -0.0016(5)
C8 0.0188(7) 0.0175(7) 0.0208(7) 0.0020(5) 0.0021(6) 0.0003(5)
C9 0.0170(7) 0.0171(7) 0.0225(7) 0.0006(6) -0.0003(5) 0.0006(5)
C10 0.0196(7) 0.0187(7) 0.0237(7) 0.0022(6) -0.0001(6) 0.0009(6)
C11 0.0178(7) 0.0200(7) 0.0182(7) 0.0010(6) 0.0004(5) 0.0012(6)
C12 0.0205(7) 0.0185(7) 0.0196(7) 0.0006(6) 0.0008(6) -0.0002(6)
C13 0.0221(7) 0.0208(8) 0.0216(7) -0.0046(6) -0.0013(6) -0.0011(6)
C14 0.0274(8) 0.0214(8) 0.0269(8) -0.0020(6) -0.0021(6) 0.0011(6)
C15 0.0268(8) 0.0296(9) 0.0308(9) -0.0073(7) 0.0004(7) 0.0053(7)
C16 0.0254(8) 0.0348(9) 0.0242(8) -0.0047(7) -0.0003(6) -0.0015(7)
C17 0.0358(10) 0.0521(12) 0.0353(10) -0.0040(9) 0.0102(8) 0.0008(9)
C18 0.0321(9) 0.0290(9) 0.0287(8) 0.0038(7) 0.0027(7) -0.0014(7)
C19 0.0272(8) 0.0223(8) 0.0306(9) -0.0007(6) 0.0014(7) 0.0024(6)
C20 0.0183(7) 0.0188(7) 0.0242(7) 0.0014(6) 0.0014(6) 0.0031(6)
C21 0.0209(7) 0.0238(8) 0.0312(8) -0.0033(6) 0.0050(6) -0.0025(6)
C22 0.0295(8) 0.0286(9) 0.0299(9) -0.0060(7) 0.0046(7) 0.0018(7)
C23 0.0282(8) 0.0294(9) 0.0323(9) 0.0016(7) 0.0113(7) 0.0047(7)
C24 0.0433(11) 0.0504(12) 0.0464(12) -0.0058(9) 0.0249(9) 0.0006(9)
C25 0.0249(8) 0.0352(10) 0.0426(10) -0.0029(8) 0.0122(7) -0.0062(7)
C26 0.0238(8) 0.0311(9) 0.0357(9) -0.0080(7) 0.0059(7) -0.0056(7)

loop_
_atom_type_symbol
_atom_type_description
_atom_type_scat_dispersion_real
_atom_type_scat_dispersion_imag
_atom_type_scat_source
C C 0.0033 0.0016 'International Tables Vol C Tables 4.2.6.8 and 6.1.1.4'
H H 0.0000 0.0000 'International Tables Vol C Tables 4.2.6.8 and 6.1.1.4'
N N 0.0061 0.0033 'International Tables Vol C Tables 4.2.6.8 and 6.1.1.4'
O O 0.0106 0.0060 'International Tables Vol C Tables 4.2.6.8 and 6.1.1.4'
S S 0.1246 0.1234 'International Tables Vol C Tables 4.2.6.8 and 6.1.1.4'

loop_
_geom_angle_atom_site_label_1
_geom_angle_atom_site_label_2
_geom_angle_atom_site_label_3
_geom_angle
O4 S1 O3 120.27(7)
O4 S1 N1 106.53(7)
O3 S1 N1 105.93(7)
O4 S1 C13 107.00(7)
O3 S1 C13 107.71(7)
N1 S1 C13 109.06(7)
C6 S2 C7 102.81(7)
C12 O1 H1O 109.5
C10 N1 C9 115.78(12)
C10 N1 S1 119.37(10)
C9 N1 S1 121.11(10)
C2 C1 C6 119.85(14)
C2 C1 H1 120.1
C6 C1 H1 120.1
C3 C2 C1 120.38(15)
C3 C2 H2 119.8
C1 C2 H2 119.8
C2 C3 C4 120.08(15)
C2 C3 H3 120.0
C4 C3 H3 120.0
C3 C4 C5 120.02(15)
C3 C4 H4 120.0
C5 C4 H4 120.0
C4 C5 C6 119.93(15)
C4 C5 H5 120.0
C6 C5 H5 120.0
C5 C6 C1 119.74(14)
C5 C6 S2 120.58(12)
C1 C6 S2 119.54(11)
C8 C7 C11 109.62(12)
C8 C7 S2 113.36(10)
C11 C7 S2 112.32(10)
C8 C7 H7 107.1
C11 C7 H7 107.1
S2 C7 H7 107.1
C7 C8 C9 112.79(12)
C7 C8 H8A 109.0
C9 C8 H8A 109.0
C7 C8 H8B 109.0
C9 C8 H8B 109.0
H8A C8 H8B 107.8
N1 C9 C20 108.42(12)
N1 C9 C8 110.70(12)
C20 C9 C8 116.52(12)
N1 C9 H9 106.9
C20 C9 H9 106.9
C8 C9 H9 106.9
N1 C10 C11 110.40(12)
N1 C10 H10A 109.6
C11 C10 H10A 109.6
N1 C10 H10B 109.6
C11 C10 H10B 109.6
H10A C10 H10B 108.1
C12 C11 C7 112.02(12)
C12 C11 C10 110.09(12)
C7 C11 C10 108.83(12)
C12 C11 H11 108.6
C7 C11 H11 108.6
C10 C11 H11 108.6
O2 C12 O1 124.04(13)
O2 C12 C11 121.49(13)
O1 C12 C11 114.45(12)
C19 C13 C14 120.29(15)
C19 C13 S1 119.65(12)
C14 C13 S1 120.06(12)
C15 C14 C13 119.12(15)
C15 C14 H14 120.4
C13 C14 H14 120.4
C14 C15 C16 121.40(15)
C14 C15 H15 119.3
C16 C15 H15 119.3
C18 C16 C15 118.51(15)
C18 C16 C17 120.98(16)
C15 C16 C17 120.50(16)
C16 C17 H17A 109.5
C16 C17 H17B 109.5
H17A C17 H17B 109.5
C16 C17 H17C 109.5
H17A C17 H17C 109.5
H17B C17 H17C 109.5
C19 C18 C16 121.00(16)
C19 C18 H18 119.5
C16 C18 H18 119.5
C18 C19 C13 119.59(15)
C18 C19 H19 120.2
C13 C19 H19 120.2
C21 C20 C26 117.77(14)
C21 C20 C9 124.06(13)
C26 C20 C9 118.09(14)
C22 C21 C20 120.65(15)
C22 C21 H21 119.7
C20 C21 H21 119.7
C23 C22 C21 121.63(16)
C23 C22 H22 119.2
C21 C22 H22 119.2
C22 C23 C25 117.63(15)
C22 C23 C24 121.29(17)
C25 C23 C24 121.08(16)
C23 C24 H24A 109.5
C23 C24 H24B 109.5
H24A C24 H24B 109.5
C23 C24 H24C 109.5
H24A C24 H24C 109.5
H24B C24 H24C 109.5
C26 C25 C23 121.18(16)
C26 C25 H25 119.4
C23 C25 H25 119.4
C25 C26 C20 121.13(16)
C25 C26 H26 119.4
C20 C26 H26 119.4

loop_
_geom_bond_atom_site_label_1
_geom_bond_atom_site_label_2
_geom_bond_distance
S1 O4 1.4347(12)
S1 O3 1.4363(12)
S1 N1 1.6291(13)
S1 C13 1.7601(16)
S2 C6 1.7824(15)
S2 C7 1.8301(14)
O1 C12 1.3076(18)
O1 H1O 0.8400
O2 C12 1.2281(18)
N1 C10 1.4629(18)
N1 C9 1.4831(19)
C1 C2 1.386(2)
C1 C6 1.397(2)
C1 H1 0.9500
C2 C3 1.383(2)
C2 H2 0.9500
C3 C4 1.390(2)
C3 H3 0.9500
C4 C5 1.391(2)
C4 H4 0.9500
C5 C6 1.394(2)
C5 H5 0.9500
C7 C8 1.529(2)
C7 C11 1.533(2)
C7 H7 1.0000
C8 C9 1.538(2)
C8 H8A 0.9900
C8 H8B 0.9900
C9 C20 1.526(2)
C9 H9 1.0000
C10 C11 1.543(2)
C10 H10A 0.9900
C10 H10B 0.9900
C11 C12 1.506(2)
C11 H11 1.0000
C13 C19 1.387(2)
C13 C14 1.398(2)
C14 C15 1.381(2)
C14 H14 0.9500
C15 C16 1.392(2)
C15 H15 0.9500
C16 C18 1.392(2)
C16 C17 1.507(2)
C17 H17A 0.9800
C17 H17B 0.9800
C17 H17C 0.9800
C18 C19 1.385(2)
C18 H18 0.9500
C19 H19 0.9500
C20 C21 1.393(2)
C20 C26 1.394(2)
C21 C22 1.391(2)
C21 H21 0.9500
C22 C23 1.384(2)
C22 H22 0.9500
C23 C25 1.393(2)
C23 C24 1.508(2)
C24 H24A 0.9800
C24 H24B 0.9800
C24 H24C 0.9800
C25 C26 1.385(2)
C25 H25 0.9500
C26 H26 0.9500

loop_
_geom_torsion_atom_site_label_1
_geom_torsion_atom_site_label_2
_geom_torsion_atom_site_label_3
_geom_torsion_atom_site_label_4
_geom_torsion
O4 S1 N1 C10 -43.24(13)
O3 S1 N1 C10 -172.40(11)
C13 S1 N1 C10 71.92(12)
O4 S1 N1 C9 159.47(11)
O3 S1 N1 C9 30.31(13)
C13 S1 N1 C9 -85.38(12)
C6 C1 C2 C3 0.6(2)
C1 C2 C3 C4 -0.9(3)
C2 C3 C4 C5 0.5(3)
C3 C4 C5 C6 0.1(3)
C4 C5 C6 C1 -0.4(2)
C4 C5 C6 S2 175.29(13)
C2 C1 C6 C5 0.0(2)
C2 C1 C6 S2 -175.68(12)
C7 S2 C6 C5 93.06(13)
C7 S2 C6 C1 -91.29(13)
C6 S2 C7 C8 59.31(12)
C6 S2 C7 C11 -65.63(11)
C11 C7 C8 C9 -55.19(16)
S2 C7 C8 C9 178.43(10)
C10 N1 C9 C20 78.33(15)
S1 N1 C9 C20 -123.60(11)
C10 N1 C9 C8 -50.64(16)
S1 N1 C9 C8 107.43(12)
C7 C8 C9 N1 49.42(16)
C7 C8 C9 C20 -75.06(16)
C9 N1 C10 C11 56.14(16)
S1 N1 C10 C11 -102.33(13)
C8 C7 C11 C12 -179.34(12)
S2 C7 C11 C12 -52.37(14)
C8 C7 C11 C10 58.70(15)
S2 C7 C11 C10 -174.34(10)
N1 C10 C11 C12 178.07(12)
N1 C10 C11 C7 -58.80(15)
C7 C11 C12 O2 130.61(15)
C10 C11 C12 O2 -108.14(16)
C7 C11 C12 O1 -50.88(17)
C10 C11 C12 O1 70.37(16)
O4 S1 C13 C19 -160.79(12)
O3 S1 C13 C19 -30.17(14)
N1 S1 C13 C19 84.36(13)
O4 S1 C13 C14 20.11(14)
O3 S1 C13 C14 150.72(12)
N1 S1 C13 C14 -94.74(13)
C19 C13 C14 C15 2.6(2)
S1 C13 C14 C15 -178.27(12)
C13 C14 C15 C16 -0.9(2)
C14 C15 C16 C18 -1.8(2)
C14 C15 C16 C17 177.13(16)
C15 C16 C18 C19 2.8(2)
C17 C16 C18 C19 -176.07(16)
C16 C18 C19 C13 -1.2(2)
C14 C13 C19 C18 -1.6(2)
S1 C13 C19 C18 179.29(12)
N1 C9 C20 C21 -131.24(15)
C8 C9 C20 C21 -5.6(2)
N1 C9 C20 C26 51.90(18)
C8 C9 C20 C26 177.52(14)
C26 C20 C21 C22 -0.3(2)
C9 C20 C21 C22 -177.22(15)
C20 C21 C22 C23 0.4(3)
C21 C22 C23 C25 0.0(3)
C21 C22 C23 C24 179.92(17)
C22 C23 C25 C26 -0.4(3)
C24 C23 C25 C26 179.69(18)
C23 C25 C26 C20 0.4(3)
C21 C20 C26 C25 0.0(2)
C9 C20 C26 C25 177.03(15)
